data_4071364
loop_
_publ_author_name
'Matsuo, Yutaka'
'Kuninobu, Yoichiro'
'Muramatsu, Ayako'
'Sawamura, Masaya'
'Nakamura, Eiichi'

_publ_contact_author 'Matsuo, Y.'
_publ_section_title
;
 Synthesis of Metal Fullerene Complexes by the Use of Fullerene Halides
;
_journal_issue 14
_journal_name_full Organometallics
_journal_page_first 3403
_journal_paper_doi 10.1021/om8001262
_journal_volume 27
_journal_year 2008
_chemical_compound_source 'synthesis as described'
_chemical_formula_moiety 'C69 H15 O3 Re1 S2'
_chemical_formula_structural 'C69 H15 O3 RE1 S2'
_chemical_formula_sum 'C69 H15 O3 Re S2'
_chemical_formula_weight 1142.13
_chemical_name_systematic
;
 ReC60Me5CO3CS2
;
_space_group_IT_number 15
_symmetry_cell_setting monoclinic
_symmetry_Int_Tables_number 15
_symmetry_space_group_name_Hall '-C 2yc'
_symmetry_space_group_name_H-M 'C 1 2/c 1'
_atom_sites_solution_hydrogens geom
_atom_sites_solution_primary direct
_atom_sites_solution_secondary difmap
_cell_angle_alpha 90
_cell_angle_beta 122.842(2)
_cell_angle_gamma 90
_cell_formula_units_Z 8
_cell_length_a 32.9090(10)
_cell_length_b 14.7480(7)
_cell_length_c 19.4810(6)
_cell_measurement_reflns_used 6790
_cell_measurement_temperature 153(2)
_cell_measurement_theta_max 25.56
_cell_measurement_theta_min 2.23
_cell_measurement_wavelength 0.71073
_cell_volume 7943.8(5)
_computing_molecular_graphics 'Ortep-3 for Windows (Farrugia, 1997)'
_computing_structure_refinement 'SHELXL-97 (Sheldrick, 1997)'
_computing_structure_solution 'SHELXS-97 (Sheldrick, 1997)'
_diffrn_ambient_temperature 153(2)
_diffrn_measured_fraction_theta_full 0.2108
_diffrn_measured_fraction_theta_max 0.7384
_diffrn_measurement_device_type 'Imaging Plate'
_diffrn_measurement_method oscillation
_diffrn_radiation_monochromator graphite
_diffrn_radiation_probe x-ray
_diffrn_radiation_type MoK\a
_diffrn_radiation_wavelength 0.71073
_diffrn_reflns_av_unetI/netI 0.0202
_diffrn_reflns_limit_h_max 39
_diffrn_reflns_limit_h_min 0
_diffrn_reflns_limit_k_max 17
_diffrn_reflns_limit_k_min 0
_diffrn_reflns_limit_l_max 19
_diffrn_reflns_limit_l_min -23
_diffrn_reflns_number 6790
_diffrn_reflns_theta_full 25.56
_diffrn_reflns_theta_max 25.56
_diffrn_reflns_theta_min 2.23
_diffrn_standards_decay_% NA
_diffrn_standards_interval_count NA
_diffrn_standards_number NA
_exptl_absorpt_coefficient_mu 3.229
_exptl_absorpt_correction_type none
_exptl_crystal_colour orange
_exptl_crystal_density_diffrn 1.91
_exptl_crystal_density_method 'not measured'
_exptl_crystal_description prism
_exptl_crystal_F_000 4480
_exptl_crystal_size_max 0.70
_exptl_crystal_size_mid 0.20
_exptl_crystal_size_min 0.10
_refine_diff_density_max 3.826
_refine_diff_density_min -3.711
_refine_diff_density_rms 0.292
_refine_ls_extinction_coef 0.0023(2)
_refine_ls_extinction_expression Fc^*^=kFc[1+0.001xFc^2^\l^3^/sin(2\q)]^-1/4^
_refine_ls_extinction_method SHELXL
_refine_ls_goodness_of_fit_ref 1.067
_refine_ls_hydrogen_treatment constr
_refine_ls_matrix_type full
_refine_ls_number_parameters 677
_refine_ls_number_reflns 6790
_refine_ls_number_restraints 0
_refine_ls_restrained_S_all 1.067
_refine_ls_R_factor_all 0.0900
_refine_ls_R_factor_gt 0.0863
_refine_ls_shift/su_max 0.001
_refine_ls_shift/su_mean 0
_refine_ls_structure_factor_coef Fsqd
_refine_ls_weighting_details 'calc w=1/[\s^2^(Fo^2^)+(0.1515P)^2^+348.9638P] where P=(Fo^2^+2Fc^2^)/3'
_refine_ls_weighting_scheme calc
_refine_ls_wR_factor_gt 0.2523
_refine_ls_wR_factor_ref 0.2565
_reflns_number_gt 6251
_reflns_number_total 6790
_reflns_threshold_expression >2sigma(I)
_cod_data_source_file om8001262-file001.cif
_cod_data_source_block ReC60CO3
_cod_original_sg_symbol_H-M 'C 2/c'
_cod_database_code 4071364

loop_
_symmetry_equiv_pos_as_xyz
'x, y, z'
'-x, y, -z+1/2'
'x+1/2, y+1/2, z'
'-x+1/2, y+1/2, -z+1/2'
'-x, -y, -z'
'x, -y, z-1/2'
'-x+1/2, -y+1/2, -z'
'x+1/2, -y+1/2, z-1/2'

loop_
_atom_site_label
_atom_site_type_symbol
_atom_site_fract_x
_atom_site_fract_y
_atom_site_fract_z
_atom_site_U_iso_or_equiv
_atom_site_adp_type
_atom_site_occupancy
_atom_site_symmetry_multiplicity
_atom_site_calc_flag
_atom_site_refinement_flags
Re Re 0.382380(18) 0.29692(3) 0.58220(3) 0.0325(3) Uani 1 1 d .
O1 O 0.3056(4) 0.3706(8) 0.6109(8) 0.057(3) Uani 1 1 d .
O2 O 0.4507(4) 0.4370(9) 0.7081(8) 0.071(4) Uani 1 1 d .
O3 O 0.4127(7) 0.1548(8) 0.7172(8) 0.088(5) Uani 1 1 d .
S1 S 0.3821(2) -0.1846(4) 0.4648(3) 0.0772(14) Uani 1 1 d .
S2 S 0.3772(2) -0.2805(4) 0.3199(4) 0.0729(13) Uani 1 1 d .
C1 C 0.3331(4) 0.2909(7) 0.4404(7) 0.025(2) Uani 1 1 d .
C2 C 0.3709(5) 0.3553(8) 0.4634(7) 0.031(2) Uani 1 1 d .
C3 C 0.4160(4) 0.3079(7) 0.5039(7) 0.027(2) Uani 1 1 d .
C4 C 0.4067(4) 0.2146(7) 0.5076(7) 0.026(2) Uani 1 1 d .
C5 C 0.3552(5) 0.2040(6) 0.4679(7) 0.027(2) Uani 1 1 d .
C6 C 0.2821(5) 0.3067(8) 0.3736(9) 0.038(3) Uani 1 1 d .
C7 C 0.3630(5) 0.4467(7) 0.4217(7) 0.032(2) Uani 1 1 d .
C8 C 0.4617(4) 0.3436(8) 0.5128(7) 0.031(2) Uani 1 1 d .
C9 C 0.4413(5) 0.1386(8) 0.5210(7) 0.033(3) Uani 1 1 d .
C10 C 0.3288(4) 0.1158(7) 0.4359(8) 0.032(3) Uani 1 1 d .
C11 C 0.2811(5) 0.3749(8) 0.3150(8) 0.035(3) Uani 1 1 d .
C12 C 0.3171(5) 0.4371(7) 0.3358(8) 0.034(3) Uani 1 1 d .
C13 C 0.4010(5) 0.4553(7) 0.4009(8) 0.038(3) Uani 1 1 d .
C14 C 0.4454(4) 0.4078(7) 0.4411(8) 0.032(2) Uani 1 1 d .
C15 C 0.4812(4) 0.2636(7) 0.4872(8) 0.033(3) Uani 1 1 d .
C16 C 0.4717(4) 0.1728(9) 0.4903(8) 0.033(2) Uani 1 1 d .
C17 C 0.4099(5) 0.0679(7) 0.4535(8) 0.034(3) Uani 1 1 d .
C18 C 0.3600(5) 0.0573(7) 0.4159(8) 0.033(3) Uani 1 1 d .
C19 C 0.2863(4) 0.1359(8) 0.3494(8) 0.034(3) Uani 1 1 d .
C20 C 0.2647(4) 0.2201(8) 0.3200(8) 0.032(3) Uani 1 1 d .
C21 C 0.2532(5) 0.3393(9) 0.2321(8) 0.036(3) Uani 1 1 d .
C22 C 0.3276(5) 0.4648(8) 0.2764(8) 0.034(3) Uani 1 1 d .
C23 C 0.3783(5) 0.4743(8) 0.3156(8) 0.036(3) Uani 1 1 d .
C24 C 0.4662(5) 0.3839(8) 0.3973(9) 0.038(3) Uani 1 1 d .
C25 C 0.4888(5) 0.2958(8) 0.4247(10) 0.040(3) Uani 1 1 d .
C26 C 0.4705(4) 0.1112(8) 0.4326(8) 0.034(3) Uani 1 1 d .
C27 C 0.4323(5) 0.0469(8) 0.4099(8) 0.035(3) Uani 1 1 d .
C28 C 0.3330(5) 0.0264(7) 0.3343(8) 0.037(3) Uani 1 1 d .
C29 C 0.2870(5) 0.0750(8) 0.2920(8) 0.036(3) Uani 1 1 d .
C30 C 0.2442(4) 0.2444(9) 0.2366(8) 0.036(3) Uani 1 1 d .
C31 C 0.2617(5) 0.3680(9) 0.1733(8) 0.041(3) Uani 1 1 d .
C32 C 0.2994(5) 0.4328(8) 0.1944(8) 0.039(3) Uani 1 1 d .
C33 C 0.4009(5) 0.4542(8) 0.2732(9) 0.038(3) Uani 1 1 d .
C34 C 0.4460(5) 0.4064(8) 0.3160(9) 0.037(3) Uani 1 1 d .
C35 C 0.4903(4) 0.2350(9) 0.3709(8) 0.037(3) Uani 1 1 d .
C36 C 0.4804(5) 0.1400(8) 0.3766(8) 0.037(3) Uani 1 1 d .
C37 C 0.4060(5) 0.0128(8) 0.3313(8) 0.038(3) Uani 1 1 d .
C38 C 0.3542(5) 0.0029(7) 0.2917(8) 0.036(3) Uani 1 1 d .
C39 C 0.2655(5) 0.0965(8) 0.2099(9) 0.039(3) Uani 1 1 d .
C40 C 0.2419(5) 0.1833(9) 0.1800(9) 0.042(3) Uani 1 1 d .
C41 C 0.2615(6) 0.3044(9) 0.1160(9) 0.041(3) Uani 1 1 d .
C42 C 0.3236(5) 0.4116(8) 0.1534(8) 0.039(3) Uani 1 1 d .
C43 C 0.3719(5) 0.4214(9) 0.1911(9) 0.041(3) Uani 1 1 d .
C44 C 0.4453(5) 0.3441(8) 0.2566(9) 0.037(3) Uani 1 1 d .
C45 C 0.4677(5) 0.2600(9) 0.2860(9) 0.041(3) Uani 1 1 d .
C46 C 0.4517(5) 0.1054(9) 0.2922(9) 0.039(3) Uani 1 1 d .
C47 C 0.4153(5) 0.0432(8) 0.2716(9) 0.039(3) Uani 1 1 d .
C48 C 0.3317(5) 0.0259(8) 0.2065(8) 0.038(3) Uani 1 1 d .
C49 C 0.2879(6) 0.0718(10) 0.1667(9) 0.048(3) Uani 1 1 d .
C50 C 0.2515(5) 0.2141(10) 0.1207(9) 0.044(3) Uani 1 1 d .
C51 C 0.2991(6) 0.3320(10) 0.1026(8) 0.043(3) Uani 1 1 d .
C52 C 0.4006(6) 0.3520(9) 0.1829(9) 0.044(3) Uani 1 1 d .
C53 C 0.4443(5) 0.1799(9) 0.2371(9) 0.037(3) Uani 1 1 d .
C54 C 0.3693(6) 0.0496(8) 0.1935(9) 0.044(3) Uani 1 1 d .
C55 C 0.2806(5) 0.1438(10) 0.1111(8) 0.046(3) Uani 1 1 d .
C56 C 0.3259(6) 0.2663(9) 0.0937(8) 0.043(3) Uani 1 1 d .
C57 C 0.3765(6) 0.2761(9) 0.1322(9) 0.043(3) Uani 1 1 d .
C58 C 0.4004(6) 0.1871(9) 0.1630(10) 0.043(3) Uani 1 1 d .
C59 C 0.3617(6) 0.1235(9) 0.1390(8) 0.043(3) Uani 1 1 d .
C60 C 0.3162(5) 0.1706(9) 0.0982(8) 0.041(3) Uani 1 1 d .
C61 C 0.2472(4) 0.3312(10) 0.4024(9) 0.039(3) Uani 1 1 d .
H61A H 0.2151 0.3404 0.3555 0.059 Uiso 1 1 calc R
H61B H 0.2582 0.3858 0.4343 0.059 Uiso 1 1 calc R
H61C H 0.2469 0.2826 0.4349 0.059 Uiso 1 1 calc R
C62 C 0.3618(5) 0.5285(8) 0.4700(8) 0.039(3) Uani 1 1 d .
H62A H 0.3371 0.5193 0.4813 0.058 Uiso 1 1 calc R
H62B H 0.3549 0.5828 0.4383 0.058 Uiso 1 1 calc R
H62C H 0.3926 0.5344 0.5205 0.058 Uiso 1 1 calc R
C63 C 0.4998(5) 0.3841(10) 0.5978(9) 0.046(3) Uani 1 1 d .
H63A H 0.5275 0.4044 0.5976 0.069 Uiso 1 1 calc R
H63B H 0.5096 0.3385 0.6391 0.069 Uiso 1 1 calc R
H63C H 0.4859 0.4345 0.6092 0.069 Uiso 1 1 calc R
C64 C 0.4700(5) 0.0994(9) 0.6086(8) 0.039(3) Uani 1 1 d .
H64A H 0.4479 0.0792 0.6231 0.059 Uiso 1 1 calc R
H64B H 0.4908 0.1455 0.6462 0.059 Uiso 1 1 calc R
H64C H 0.4893 0.0492 0.6108 0.059 Uiso 1 1 calc R
C65 C 0.3154(5) 0.0646(8) 0.4890(9) 0.042(3) Uani 1 1 d .
H65A H 0.2987 0.0097 0.4619 0.063 Uiso 1 1 calc R
H65B H 0.2947 0.1019 0.498 0.063 Uiso 1 1 calc R
H65C H 0.3442 0.0501 0.5406 0.063 Uiso 1 1 calc R
C66 C 0.3346(6) 0.3416(9) 0.6008(8) 0.044(3) Uani 1 1 d .
C67 C 0.4248(5) 0.3849(11) 0.6619(10) 0.049(4) Uani 1 1 d .
C68 C 0.3993(9) 0.2091(10) 0.6649(13) 0.067(6) Uani 1 1 d .
C101 C 0.3801(5) -0.2294(10) 0.3923(11) 0.053(4) Uani 1 1 d .

loop_
_atom_site_aniso_label
_atom_site_aniso_U_11
_atom_site_aniso_U_22
_atom_site_aniso_U_33
_atom_site_aniso_U_23
_atom_site_aniso_U_13
_atom_site_aniso_U_12
Re 0.0405(4) 0.0234(4) 0.0330(4) 0.00190(16) 0.0195(3) 0.00501(16)
O1 0.061(7) 0.054(6) 0.074(8) -0.017(5) 0.047(7) -0.003(5)
O2 0.051(7) 0.087(9) 0.062(8) -0.050(7) 0.021(7) -0.010(6)
O3 0.174(16) 0.036(6) 0.068(8) 0.030(6) 0.076(10) 0.034(8)
S1 0.083(4) 0.062(3) 0.059(3) -0.001(2) 0.021(3) 0.000(2)
S2 0.065(3) 0.081(3) 0.080(4) 0.004(3) 0.045(3) 0.008(2)
C1 0.013(5) 0.029(6) 0.022(6) 0.001(4) 0.003(5) 0.003(4)
C2 0.044(7) 0.025(6) 0.026(6) 0.003(4) 0.021(6) -0.002(5)
C3 0.025(6) 0.019(5) 0.025(6) -0.001(4) 0.007(5) -0.004(4)
C4 0.038(7) 0.016(5) 0.026(6) -0.007(4) 0.019(6) 0.002(4)
C5 0.045(7) 0.010(5) 0.030(6) -0.009(4) 0.023(6) -0.004(4)
C6 0.037(7) 0.028(6) 0.041(8) 0.006(5) 0.016(7) -0.003(5)
C7 0.043(7) 0.015(5) 0.037(6) -0.003(4) 0.021(6) -0.002(4)
C8 0.023(6) 0.029(6) 0.035(6) -0.006(5) 0.013(6) -0.001(4)
C9 0.039(7) 0.024(6) 0.031(6) 0.001(4) 0.014(6) 0.004(5)
C10 0.038(7) 0.012(5) 0.044(7) 0.005(4) 0.021(6) -0.001(4)
C11 0.036(7) 0.032(6) 0.039(7) 0.000(5) 0.021(6) 0.008(5)
C12 0.040(7) 0.017(5) 0.039(7) 0.002(4) 0.018(6) 0.003(4)
C13 0.058(8) 0.012(5) 0.049(8) -0.005(5) 0.032(7) -0.007(5)
C14 0.034(6) 0.018(5) 0.038(7) -0.003(4) 0.015(6) -0.003(4)
C15 0.032(6) 0.014(5) 0.039(7) 0.003(4) 0.010(6) 0.008(4)
C16 0.023(6) 0.035(6) 0.031(6) -0.003(5) 0.010(6) 0.001(5)
C17 0.045(7) 0.018(5) 0.036(6) 0.002(4) 0.020(6) 0.006(5)
C18 0.040(7) 0.017(5) 0.035(6) 0.007(4) 0.017(6) 0.002(4)
C19 0.026(6) 0.031(6) 0.040(7) -0.003(5) 0.015(6) -0.008(4)
C20 0.024(6) 0.027(6) 0.038(7) 0.009(5) 0.012(6) 0.005(4)
C21 0.030(7) 0.037(7) 0.033(7) 0.005(5) 0.012(6) 0.010(5)
C22 0.038(7) 0.021(5) 0.039(7) 0.006(5) 0.018(6) 0.004(4)
C23 0.049(8) 0.019(5) 0.041(7) 0.000(5) 0.026(7) -0.007(5)
C24 0.039(7) 0.025(6) 0.050(8) -0.002(5) 0.025(7) -0.009(5)
C25 0.023(7) 0.036(7) 0.053(9) -0.002(5) 0.015(7) -0.002(4)
C26 0.025(6) 0.032(6) 0.039(7) 0.004(5) 0.013(6) 0.009(5)
C27 0.039(7) 0.019(5) 0.040(7) 0.004(5) 0.017(6) 0.009(5)
C28 0.038(7) 0.017(5) 0.041(7) -0.005(5) 0.012(6) -0.008(4)
C29 0.035(7) 0.019(5) 0.040(7) -0.002(5) 0.011(6) -0.011(4)
C30 0.017(6) 0.037(7) 0.036(7) 0.005(5) 0.003(6) -0.003(4)
C31 0.038(7) 0.033(7) 0.033(7) 0.013(5) 0.008(6) 0.010(5)
C32 0.047(8) 0.026(6) 0.043(7) 0.009(5) 0.024(7) 0.011(5)
C33 0.044(7) 0.026(6) 0.049(8) 0.005(5) 0.027(7) -0.001(5)
C34 0.040(7) 0.025(6) 0.049(8) -0.005(5) 0.026(7) -0.010(5)
C35 0.026(6) 0.043(7) 0.041(7) -0.002(5) 0.018(6) -0.003(5)
C36 0.039(7) 0.027(6) 0.041(7) -0.002(5) 0.020(7) 0.010(5)
C37 0.050(8) 0.016(5) 0.045(7) 0.000(5) 0.023(7) 0.006(5)
C38 0.055(8) 0.012(5) 0.039(7) -0.003(4) 0.023(7) -0.003(5)
C39 0.037(7) 0.024(6) 0.044(7) -0.007(5) 0.014(7) -0.011(5)
C40 0.029(7) 0.033(6) 0.040(8) 0.001(5) 0.004(7) -0.009(5)
C41 0.041(8) 0.041(8) 0.031(7) 0.005(5) 0.013(7) 0.004(5)
C42 0.051(8) 0.020(5) 0.040(7) 0.008(5) 0.021(7) 0.004(5)
C43 0.050(8) 0.029(6) 0.046(8) 0.010(5) 0.027(7) 0.003(5)
C44 0.045(8) 0.024(6) 0.049(8) 0.004(5) 0.030(7) 0.002(5)
C45 0.045(8) 0.029(6) 0.061(9) 0.005(6) 0.036(8) 0.001(5)
C46 0.042(7) 0.034(6) 0.047(8) -0.006(5) 0.028(7) 0.009(5)
C47 0.042(7) 0.026(6) 0.044(7) -0.006(5) 0.020(7) 0.003(5)
C48 0.046(8) 0.021(6) 0.037(7) -0.004(5) 0.016(7) -0.003(5)
C49 0.049(9) 0.037(7) 0.040(8) -0.015(6) 0.013(8) -0.013(6)
C50 0.034(8) 0.055(9) 0.031(7) 0.002(5) 0.010(7) 0.001(6)
C51 0.052(9) 0.042(7) 0.026(6) 0.006(5) 0.016(7) 0.006(6)
C52 0.067(10) 0.026(6) 0.058(9) 0.007(6) 0.046(9) 0.000(6)
C53 0.042(8) 0.031(6) 0.042(7) -0.001(5) 0.026(7) 0.003(5)
C54 0.076(10) 0.014(5) 0.049(8) -0.011(5) 0.038(8) -0.001(5)
C55 0.047(8) 0.040(7) 0.029(7) -0.012(5) 0.006(7) -0.009(6)
C56 0.062(10) 0.034(7) 0.033(7) -0.001(5) 0.025(7) 0.002(6)
C57 0.076(11) 0.028(6) 0.038(7) 0.003(5) 0.040(8) 0.005(6)
C58 0.060(9) 0.024(6) 0.059(9) 0.000(6) 0.041(9) 0.008(6)
C59 0.065(10) 0.034(7) 0.036(7) -0.012(5) 0.030(7) 0.000(6)
C60 0.049(8) 0.035(7) 0.028(6) 0.003(5) 0.014(7) 0.006(6)
C61 0.025(6) 0.043(7) 0.046(8) 0.010(6) 0.017(6) 0.005(5)
C62 0.056(8) 0.020(6) 0.044(7) -0.006(5) 0.029(7) 0.002(5)
C63 0.040(8) 0.044(8) 0.044(8) -0.010(6) 0.017(7) -0.004(6)
C64 0.040(7) 0.035(6) 0.033(6) 0.002(5) 0.013(6) 0.012(5)
C65 0.052(8) 0.021(6) 0.054(8) 0.000(5) 0.031(8) -0.009(5)
C66 0.060(9) 0.030(6) 0.028(6) 0.000(5) 0.015(7) -0.010(6)
C67 0.031(7) 0.060(9) 0.053(9) 0.007(7) 0.020(8) 0.020(6)
C68 0.121(17) 0.042(9) 0.079(13) -0.021(8) 0.081(14) 0.001(8)
C101 0.035(8) 0.036(7) 0.068(10) 0.014(7) 0.015(8) 0.002(6)

loop_
_atom_type_symbol
_atom_type_description
_atom_type_scat_dispersion_real
_atom_type_scat_dispersion_imag
_atom_type_scat_source
C C 0.0033 0.0016 'International Tables Vol C Tables 4.2.6.8 and 6.1.1.4'
H H 0 0 'International Tables Vol C Tables 4.2.6.8 and 6.1.1.4'
O O 0.0106 0.006 'International Tables Vol C Tables 4.2.6.8 and 6.1.1.4'
S S 0.1246 0.1234 'International Tables Vol C Tables 4.2.6.8 and 6.1.1.4'
Re Re -1.0185 7.231 'International Tables Vol C Tables 4.2.6.8 and 6.1.1.4'

loop_
_geom_angle_atom_site_label_1
_geom_angle_atom_site_label_2
_geom_angle_atom_site_label_3
_geom_angle
C68 Re C66 88.2(7)
C68 Re C67 91.4(8)
C66 Re C67 85.7(5)
C68 Re C2 157.0(5)
C66 Re C2 111.0(5)
C67 Re C2 102.2(6)
C68 Re C3 125.3(6)
C66 Re C3 146.4(5)
C67 Re C3 95.0(5)
C2 Re C3 36.0(4)
C68 Re C1 132.5(6)
C66 Re C1 97.1(5)
C67 Re C1 135.9(5)
C2 Re C1 36.0(4)
C3 Re C1 59.7(4)
C68 Re C5 101.1(5)
C66 Re C5 117.0(5)
C67 Re C5 154.1(5)
C2 Re C5 59.5(4)
C3 Re C5 59.2(4)
C1 Re C5 35.6(4)
C68 Re C4 97.5(5)
C66 Re C4 152.8(5)
C67 Re C4 120.5(5)
C2 Re C4 59.6(4)
C3 Re C4 35.4(4)
C1 Re C4 59.7(4)
C5 Re C4 35.8(4)
C5 C1 C2 107.4(10)
C5 C1 C6 125.0(10)
C2 C1 C6 123.4(10)
C5 C1 Re 72.8(7)
C2 C1 Re 71.0(6)
C6 C1 Re 139.8(9)
C3 C2 C1 108.3(10)
C3 C2 C7 123.6(10)
C1 C2 C7 123.6(11)
C3 C2 Re 73.0(6)
C1 C2 Re 73.0(6)
C7 C2 Re 139.1(8)
C4 C3 C2 108.4(10)
C4 C3 C8 123.9(10)
C2 C3 C8 124.3(10)
C4 C3 Re 73.0(6)
C2 C3 Re 71.1(6)
C8 C3 Re 138.3(8)
C3 C4 C5 107.5(9)
C3 C4 C9 124.4(11)
C5 C4 C9 124.5(9)
C3 C4 Re 71.6(6)
C5 C4 Re 72.0(6)
C9 C4 Re 138.9(8)
C1 C5 C4 108.4(9)
C1 C5 C10 124.1(12)
C4 C5 C10 124.5(9)
C1 C5 Re 71.6(6)
C4 C5 Re 72.2(6)
C10 C5 Re 137.6(8)
C1 C6 C11 108.4(11)
C1 C6 C20 106.9(10)
C11 C6 C20 101.0(11)
C1 C6 C61 115.0(12)
C11 C6 C61 113.4(11)
C20 C6 C61 110.9(11)
C13 C7 C2 106.9(10)
C13 C7 C12 100.6(10)
C2 C7 C12 106.4(9)
C13 C7 C62 113.4(10)
C2 C7 C62 114.8(10)
C12 C7 C62 113.6(10)
C3 C8 C14 106.0(10)
C3 C8 C15 105.0(9)
C14 C8 C15 100.3(9)
C3 C8 C63 115.7(10)
C14 C8 C63 114.7(10)
C15 C8 C63 113.6(10)
C16 C9 C4 106.4(10)
C16 C9 C64 115.1(11)
C4 C9 C64 114.9(10)
C16 C9 C17 99.6(10)
C4 C9 C17 105.0(10)
C64 C9 C17 114.3(10)
C5 C10 C19 105.5(9)
C5 C10 C65 117.6(11)
C19 C10 C65 114.6(10)
C5 C10 C18 105.9(9)
C19 C10 C18 99.5(10)
C65 C10 C18 111.8(9)
C12 C11 C21 119.5(12)
C12 C11 C6 124.2(12)
C21 C11 C6 109.9(11)
C11 C12 C22 119.9(12)
C11 C12 C7 124.3(11)
C22 C12 C7 109.0(10)
C14 C13 C23 118.2(11)
C14 C13 C7 124.4(11)
C23 C13 C7 109.8(12)
C24 C14 C13 119.2(12)
C24 C14 C8 110.9(10)
C13 C14 C8 124.1(11)
C16 C15 C25 120.1(11)
C16 C15 C8 125.3(11)
C25 C15 C8 108.1(10)
C15 C16 C26 119.3(11)
C15 C16 C9 123.9(11)
C26 C16 C9 111.1(11)
C18 C17 C27 120.2(11)
C18 C17 C9 124.8(10)
C27 C17 C9 109.3(11)
C17 C18 C28 117.9(11)
C17 C18 C10 123.9(10)
C28 C18 C10 111.5(11)
C20 C19 C29 117.1(12)
C20 C19 C10 125.9(11)
C29 C19 C10 110.2(11)
C19 C20 C30 120.9(12)
C19 C20 C6 122.6(12)
C30 C20 C6 109.5(10)
C31 C21 C30 119.1(12)
C31 C21 C11 121.3(12)
C30 C21 C11 108.0(11)
C23 C22 C32 119.8(11)
C23 C22 C12 108.9(11)
C32 C22 C12 121.0(11)
C33 C23 C22 120.4(12)
C33 C23 C13 122.0(12)
C22 C23 C13 109.0(11)
C34 C24 C14 123.1(12)
C34 C24 C25 118.0(13)
C14 C24 C25 109.0(12)
C35 C25 C24 121.3(14)
C35 C25 C15 120.6(11)
C24 C25 C15 108.4(11)
C36 C26 C16 120.9(11)
C36 C26 C27 120.4(12)
C16 C26 C27 107.9(10)
C37 C27 C17 121.4(12)
C37 C27 C26 120.0(12)
C17 C27 C26 108.7(11)
C38 C28 C18 122.8(12)
C38 C28 C29 119.4(12)
C18 C28 C29 107.6(11)
C39 C29 C19 122.6(12)
C39 C29 C28 118.9(12)
C19 C29 C28 108.4(11)
C40 C30 C20 121.8(12)
C40 C30 C21 120.3(12)
C20 C30 C21 109.1(11)
C21 C31 C32 119.7(13)
C21 C31 C41 121.2(12)
C32 C31 C41 107.0(12)
C22 C32 C42 118.4(12)
C22 C32 C31 118.5(12)
C42 C32 C31 110.5(12)
C23 C33 C43 118.9(12)
C23 C33 C34 118.1(12)
C43 C33 C34 109.6(11)
C24 C34 C33 119.2(12)
C24 C34 C44 122.9(12)
C33 C34 C44 106.3(12)
C25 C35 C45 119.2(13)
C25 C35 C36 117.4(11)
C45 C35 C36 109.6(11)
C26 C36 C35 121.4(11)
C26 C36 C46 119.8(12)
C35 C36 C46 106.4(11)
C27 C37 C47 120.3(12)
C27 C37 C38 118.6(12)
C47 C37 C38 107.9(11)
C28 C38 C48 121.2(12)
C28 C38 C37 119.0(11)
C48 C38 C37 108.1(11)
C29 C39 C49 121.1(13)
C29 C39 C40 119.4(12)
C49 C39 C40 108.9(13)
C30 C40 C50 119.6(12)
C30 C40 C39 117.9(13)
C50 C40 C39 107.4(13)
C50 C41 C31 118.1(13)
C50 C41 C51 122.3(13)
C31 C41 C51 107.8(12)
C43 C42 C32 121.3(12)
C43 C42 C51 120.5(12)
C32 C42 C51 106.4(12)
C42 C43 C33 121.1(12)
C42 C43 C52 120.4(13)
C33 C43 C52 106.4(12)
C52 C44 C45 121.5(13)
C52 C44 C34 108.5(11)
C45 C44 C34 117.0(12)
C44 C45 C35 121.6(13)
C44 C45 C53 118.7(14)
C35 C45 C53 107.7(11)
C47 C46 C53 120.7(13)
C47 C46 C36 118.9(12)
C53 C46 C36 108.1(11)
C46 C47 C37 120.5(13)
C46 C47 C54 120.4(13)
C37 C47 C54 108.2(12)
C49 C48 C54 121.2(12)
C49 C48 C38 119.1(13)
C54 C48 C38 107.9(12)
C48 C49 C39 120.3(13)
C48 C49 C55 118.5(14)
C39 C49 C55 109.0(13)
C41 C50 C40 121.5(14)
C41 C50 C55 118.0(13)
C40 C50 C55 108.7(13)
C56 C51 C41 119.3(13)
C56 C51 C42 119.5(14)
C41 C51 C42 108.3(12)
C44 C52 C57 122.0(12)
C44 C52 C43 109.2(12)
C57 C52 C43 118.8(14)
C58 C53 C45 120.3(12)
C58 C53 C46 119.2(12)
C45 C53 C46 108.1(12)
C48 C54 C59 119.3(13)
C48 C54 C47 107.8(12)
C59 C54 C47 119.1(13)
C60 C55 C49 122.4(14)
C60 C55 C50 119.3(13)
C49 C55 C50 105.9(13)
C51 C56 C57 120.6(13)
C51 C56 C60 119.6(14)
C57 C56 C60 107.4(12)
C56 C57 C52 120.1(12)
C56 C57 C58 109.8(12)
C52 C57 C58 116.5(14)
C53 C58 C59 121.9(13)
C53 C58 C57 121.0(13)
C59 C58 C57 105.3(13)
C60 C59 C58 109.8(12)
C60 C59 C54 119.1(14)
C58 C59 C54 118.7(14)
C55 C60 C59 119.5(13)
C55 C60 C56 121.4(13)
C59 C60 C56 107.7(13)
O1 C66 Re 178.3(12)
O2 C67 Re 177.9(13)
O3 C68 Re 176(2)
S1 C101 S2 176.5(12)

loop_
_geom_bond_atom_site_label_1
_geom_bond_atom_site_label_2
_geom_bond_distance
Re C68 1.90(2)
Re C66 1.912(16)
Re C67 1.922(17)
Re C2 2.300(11)
Re C3 2.325(12)
Re C1 2.326(12)
Re C5 2.341(10)
Re C4 2.343(10)
O1 C66 1.158(18)
O2 C67 1.14(2)
O3 C68 1.18(2)
S1 C101 1.53(2)
S2 C101 1.56(2)
C1 C5 1.427(14)
C1 C2 1.429(16)
C1 C6 1.483(18)
C2 C3 1.428(17)
C2 C7 1.522(15)
C3 C4 1.419(14)
C3 C8 1.514(15)
C4 C5 1.440(18)
C4 C9 1.515(15)
C5 C10 1.500(14)
C6 C11 1.509(17)
C6 C20 1.549(18)
C6 C61 1.569(18)
C7 C13 1.515(18)
C7 C12 1.537(18)
C7 C62 1.545(15)
C8 C14 1.524(17)
C8 C15 1.549(15)
C8 C63 1.555(18)
C9 C16 1.504(17)
C9 C64 1.545(17)
C9 C17 1.553(17)
C10 C19 1.526(18)
C10 C65 1.528(16)
C10 C18 1.543(17)
C11 C12 1.373(18)
C11 C21 1.455(18)
C12 C22 1.435(17)
C13 C14 1.412(18)
C13 C23 1.433(18)
C14 C24 1.398(18)
C15 C16 1.384(17)
C15 C25 1.45(2)
C16 C26 1.429(17)
C17 C18 1.399(18)
C17 C27 1.428(18)
C18 C28 1.412(18)
C19 C20 1.391(17)
C19 C29 1.442(18)
C20 C30 1.426(18)
C21 C31 1.383(19)
C21 C30 1.443(19)
C22 C23 1.417(18)
C22 C32 1.424(19)
C23 C33 1.409(18)
C24 C34 1.385(19)
C24 C25 1.447(18)
C25 C35 1.40(2)
C26 C36 1.366(18)
C26 C27 1.438(18)
C27 C37 1.382(18)
C28 C38 1.386(19)
C28 C29 1.462(18)
C29 C39 1.391(19)
C30 C40 1.39(2)
C31 C32 1.44(2)
C31 C41 1.46(2)
C32 C42 1.437(18)
C33 C43 1.43(2)
C33 C34 1.433(19)
C34 C44 1.467(18)
C35 C45 1.446(19)
C35 C36 1.455(18)
C36 C46 1.474(18)
C37 C47 1.426(19)
C37 C38 1.45(2)
C38 C48 1.444(18)
C39 C49 1.43(2)
C39 C40 1.447(19)
C40 C50 1.43(2)
C41 C50 1.385(19)
C41 C51 1.46(2)
C42 C43 1.35(2)
C42 C51 1.463(19)
C43 C52 1.456(19)
C44 C52 1.40(2)
C44 C45 1.397(18)
C45 C53 1.450(19)
C46 C47 1.386(19)
C46 C53 1.462(19)
C47 C54 1.45(2)
C48 C49 1.39(2)
C48 C54 1.44(2)
C49 C55 1.44(2)
C50 C55 1.49(2)
C51 C56 1.38(2)
C52 C57 1.42(2)
C53 C58 1.38(2)
C54 C59 1.446(19)
C55 C60 1.38(2)
C56 C57 1.42(2)
C56 C60 1.461(19)
C57 C58 1.480(18)
C58 C59 1.44(2)
C59 C60 1.44(2)
